data_4001498
loop_
_publ_author_name
'Assoud, Abdeljalil'
'Kleinke, Katja M.'
'Kleinke, Holger'

_publ_section_title
;
 Synthesis, Structure, and Electronic Structure of the Ternary Sulfide
 La7Sb9S24
;
_journal_issue 4
_journal_name_full 'Chemistry of Materials'
_journal_page_first 1041
_journal_paper_doi 10.1021/cm052254v
_journal_volume 18
_journal_year 2006
_chemical_formula_sum 'La6.7 S24 Sb9.3'
_chemical_formula_weight 2832.50
_chemical_name_systematic
; 
 ? 
;
_space_group_IT_number 14
_symmetry_cell_setting monoclinic
_symmetry_space_group_name_Hall '-P 2ybc'
_symmetry_space_group_name_H-M 'P 1 21/c 1'
_atom_sites_solution_hydrogens geom
_atom_sites_solution_primary direct
_atom_sites_solution_secondary difmap
_audit_creation_method SHELXL-97
_cell_angle_alpha 90.00
_cell_angle_beta 90.0770(10)
_cell_angle_gamma 90.00
_cell_formula_units_Z 2
_cell_length_a 8.6829(4)
_cell_length_b 14.3334(7)
_cell_length_c 15.2691(8)
_cell_measurement_temperature 293(2)
_cell_volume 1900.32(16)
_computing_structure_refinement 'SHELXL-97 (Sheldrick, 1997)'
_computing_structure_solution 'SHELXS-97 (Sheldrick, 1990)'
_diffrn_ambient_temperature 293(2)
_diffrn_measured_fraction_theta_full 0.987
_diffrn_measured_fraction_theta_max 0.987
_diffrn_radiation_monochromator graphite
_diffrn_radiation_source 'fine-focus sealed tube'
_diffrn_radiation_type MoK\a
_diffrn_radiation_wavelength 0.71073
_diffrn_reflns_av_R_equivalents 0.0267
_diffrn_reflns_av_sigmaI/netI 0.0322
_diffrn_reflns_limit_h_max 12
_diffrn_reflns_limit_h_min -12
_diffrn_reflns_limit_k_max 20
_diffrn_reflns_limit_k_min -12
_diffrn_reflns_limit_l_max 21
_diffrn_reflns_limit_l_min -15
_diffrn_reflns_number 15506
_diffrn_reflns_theta_full 30.01
_diffrn_reflns_theta_max 30.01
_diffrn_reflns_theta_min 1.95
_exptl_absorpt_coefficient_mu 15.159
_exptl_absorpt_correction_T_max 1.00
_exptl_absorpt_correction_T_min 0.70
_exptl_absorpt_correction_type empirical
_exptl_absorpt_process_details sadabs
_exptl_crystal_colour black
_exptl_crystal_density_diffrn 4.950
_exptl_crystal_density_method 'not measured'
_exptl_crystal_description block
_exptl_crystal_F_000 2480
_exptl_crystal_size_max 0.08
_exptl_crystal_size_mid 0.07
_exptl_crystal_size_min 0.03
_refine_diff_density_max 2.090
_refine_diff_density_min -2.128
_refine_diff_density_rms 0.288
_refine_ls_extinction_coef 0.00056(3)
_refine_ls_extinction_expression Fc^*^=kFc[1+0.001xFc^2^\l^3^/sin(2\q)]^-1/4^
_refine_ls_extinction_method SHELXL
_refine_ls_goodness_of_fit_ref 1.045
_refine_ls_matrix_type full
_refine_ls_number_parameters 186
_refine_ls_number_reflns 5480
_refine_ls_number_restraints 0
_refine_ls_restrained_S_all 1.045
_refine_ls_R_factor_all 0.0337
_refine_ls_R_factor_gt 0.0286
_refine_ls_shift/su_max 0.002
_refine_ls_shift/su_mean 0.000
_refine_ls_structure_factor_coef Fsqd
_refine_ls_weighting_details 'calc w=1/[\s^2^(Fo^2^)+(0.0300P)^2^+0.0000P] where P=(Fo^2^+2Fc^2^)/3'
_refine_ls_weighting_scheme calc
_refine_ls_wR_factor_gt 0.0631
_refine_ls_wR_factor_ref 0.0655
_reflns_number_gt 4986
_reflns_number_total 5480
_reflns_threshold_expression >2sigma(I)
_cod_data_source_file cm052254vsi20051011_124655.cif
_cod_data_source_block La6Sb10S24
_cod_original_sg_symbol_H-M 'P 21/c'
_cod_original_formula_sum 'La6.70 S24 Sb9.30'
_cod_database_code 4001498

loop_
_symmetry_equiv_pos_as_xyz
'x, y, z'
'-x, y+1/2, -z+1/2'
'-x, -y, -z'
'x, -y-1/2, z-1/2'

loop_
_atom_site_label
_atom_site_type_symbol
_atom_site_fract_x
_atom_site_fract_y
_atom_site_fract_z
_atom_site_U_iso_or_equiv
_atom_site_adp_type
_atom_site_occupancy
_atom_site_symmetry_multiplicity
_atom_site_calc_flag
_atom_site_refinement_flags
La1 La 0.1193(2) 0.0910(1) 0.1031(1) 0.01565(15) Uani 0.352(2) 1 d P
La2 La 0.12855(3) 0.29185(2) 0.326964(18) 0.01304(7) Uani 1 1 d .
La3 La 0.62839(3) 0.28240(2) 0.327665(18) 0.01407(7) Uani 1 1 d .
La4 La 0.63146(3) 0.09877(2) 0.092998(19) 0.01454(7) Uani 1 1 d .
Sb1 Sb 0.11941(10) 0.05853(8) 0.09482(7) 0.01565(15) Uani 0.648(2) 1 d P
Sb2 Sb 0.13317(4) 0.50520(2) 0.17257(2) 0.01347(8) Uani 1 1 d .
Sb3 Sb 0.36657(4) 0.34763(2) 0.03551(2) 0.01613(8) Uani 1 1 d .
Sb4 Sb 0.38094(4) 0.03533(2) 0.32378(2) 0.01566(8) Uani 1 1 d .
Sb5 Sb 0.87939(4) 0.35024(2) 0.05130(2) 0.01404(8) Uani 1 1 d .
S1 S 0.08927(13) 0.55847(9) 0.74184(8) 0.0155(2) Uani 1 1 d .
S2 S 0.10562(13) 0.29009(9) 0.13091(8) 0.0141(2) Uani 1 1 d .
S3 S 0.12409(14) 0.46566(9) 0.42898(8) 0.0167(2) Uani 1 1 d .
S4 S 0.13170(14) 0.65476(9) 0.25216(8) 0.0154(2) Uani 1 1 d .
S5 S 0.13148(14) 0.79332(9) 0.03516(8) 0.0147(2) Uani 1 1 d .
S6 S 0.16835(13) 0.10714(9) 0.41935(8) 0.0138(2) Uani 1 1 d .
S7 S 0.34814(13) 0.44436(9) 0.26258(8) 0.0147(2) Uani 1 1 d .
S8 S 0.37168(13) 0.53200(8) 0.59290(8) 0.0134(2) Uani 1 1 d .
S9 S 0.38546(14) 0.17566(9) 0.23130(8) 0.0146(2) Uani 1 1 d .
S10 S 0.38635(14) 0.30677(9) 0.47108(8) 0.0148(2) Uani 1 1 d .
S11 S 0.58333(13) 0.09814(9) 0.42473(8) 0.0149(2) Uani 1 1 d .
S12 S 0.65029(13) 0.29998(9) 0.13437(8) 0.0142(2) Uani 1 1 d .

loop_
_atom_site_aniso_label
_atom_site_aniso_U_11
_atom_site_aniso_U_22
_atom_site_aniso_U_33
_atom_site_aniso_U_23
_atom_site_aniso_U_13
_atom_site_aniso_U_12
La1 0.01412(16) 0.0144(5) 0.0184(3) -0.0060(4) 0.00123(16) -0.0002(4)
La2 0.01148(12) 0.01411(15) 0.01353(14) 0.00194(10) 0.00166(10) 0.00057(10)
La3 0.01358(13) 0.01642(15) 0.01221(14) -0.00233(11) 0.00074(10) -0.00079(10)
La4 0.01434(13) 0.01580(15) 0.01349(14) 0.00070(11) 0.00069(10) -0.00135(10)
Sb1 0.01412(16) 0.0144(5) 0.0184(3) -0.0060(4) 0.00123(16) -0.0002(4)
Sb2 0.01408(14) 0.01474(17) 0.01159(16) -0.00098(12) 0.00105(11) -0.00037(11)
Sb3 0.02148(16) 0.01334(17) 0.01356(17) -0.00207(13) 0.00025(12) 0.00181(12)
Sb4 0.01715(15) 0.01248(17) 0.01735(18) -0.00035(13) 0.00116(12) -0.00125(12)
Sb5 0.01315(14) 0.01122(16) 0.01775(17) 0.00074(12) 0.00078(12) -0.00034(11)
S1 0.0129(5) 0.0163(6) 0.0172(6) 0.0005(5) 0.0018(4) -0.0001(4)
S2 0.0137(5) 0.0164(6) 0.0122(6) 0.0008(5) 0.0015(4) -0.0003(4)
S3 0.0193(6) 0.0157(6) 0.0152(6) 0.0006(5) 0.0021(4) 0.0020(5)
S4 0.0187(5) 0.0118(6) 0.0157(6) -0.0017(5) 0.0016(4) -0.0007(4)
S5 0.0169(5) 0.0132(6) 0.0140(6) -0.0015(5) 0.0015(4) -0.0002(4)
S6 0.0125(5) 0.0152(6) 0.0137(6) -0.0010(5) 0.0018(4) -0.0010(4)
S7 0.0128(5) 0.0168(6) 0.0144(6) -0.0008(5) 0.0015(4) 0.0008(4)
S8 0.0147(5) 0.0109(6) 0.0147(6) 0.0003(4) 0.0014(4) -0.0010(4)
S9 0.0166(5) 0.0151(6) 0.0120(6) -0.0008(4) 0.0011(4) 0.0005(4)
S10 0.0177(5) 0.0122(6) 0.0146(6) 0.0009(4) -0.0003(4) -0.0013(4)
S11 0.0120(5) 0.0191(6) 0.0137(6) -0.0022(5) 0.0012(4) 0.0001(4)
S12 0.0129(5) 0.0162(6) 0.0136(6) 0.0002(5) 0.0010(4) -0.0004(4)

loop_
_atom_type_symbol
_atom_type_description
_atom_type_scat_dispersion_real
_atom_type_scat_dispersion_imag
_atom_type_scat_source
S S 0.1246 0.1234 'International Tables Vol C Tables 4.2.6.8 and 6.1.1.4'
Sb Sb -0.5866 1.5461 'International Tables Vol C Tables 4.2.6.8 and 6.1.1.4'
La La -0.2871 2.4523 'International Tables Vol C Tables 4.2.6.8 and 6.1.1.4'

loop_
_geom_angle_atom_site_label_1
_geom_angle_atom_site_label_2
_geom_angle_atom_site_label_3
_geom_angle
_geom_angle_site_symmetry_1
_geom_angle_site_symmetry_3
S3 La1 S3 70.09(6) 4_565 2_545
S3 La1 S8 75.62(6) 4_565 4_565
S3 La1 S8 100.06(6) 2_545 4_565
S3 La1 S2 115.47(7) 4_565 .
S3 La1 S2 128.69(7) 2_545 .
S8 La1 S2 131.21(7) 4_565 .
S3 La1 S1 117.66(7) 4_565 4_565
S3 La1 S1 66.70(5) 2_545 4_565
S8 La1 S1 70.32(5) 4_565 4_565
S2 La1 S1 126.41(7) . 4_565
S3 La1 S4 138.26(7) 4_565 2_545
S3 La1 S4 78.06(5) 2_545 2_545
S8 La1 S4 137.63(7) 4_565 2_545
S2 La1 S4 65.97(5) . 2_545
S1 La1 S4 70.31(5) 4_565 2_545
S3 La1 S9 132.16(7) 4_565 .
S3 La1 S9 150.80(8) 2_545 .
S8 La1 S9 73.46(5) 4_565 .
S2 La1 S9 64.74(5) . .
S1 La1 S9 84.54(5) 4_565 .
S4 La1 S9 87.85(5) 2_545 .
S3 La1 La4 89.37(5) 4_565 1_455
S3 La1 La4 42.35(4) 2_545 1_455
S8 La1 La4 142.33(6) 4_565 1_455
S2 La1 La4 86.45(5) . 1_455
S1 La1 La4 87.54(5) 4_565 1_455
S4 La1 La4 49.01(3) 2_545 1_455
S9 La1 La4 136.00(5) . 1_455
S3 La2 S2 122.35(4) . .
S3 La2 S6 119.82(4) . .
S2 La2 S6 117.79(4) . .
S3 La2 S1 64.98(3) . 3_566
S2 La2 S1 67.75(3) . 3_566
S6 La2 S1 148.14(3) . 3_566
S3 La2 S7 64.77(4) . .
S2 La2 S7 74.12(3) . .
S6 La2 S7 134.80(3) . .
S1 La2 S7 76.89(3) 3_566 .
S3 La2 S5 67.84(3) . 2_545
S2 La2 S5 129.23(3) . 2_545
S6 La2 S5 76.76(3) . 2_545
S1 La2 S5 77.07(3) 3_566 2_545
S7 La2 S5 132.03(3) . 2_545
S3 La2 S10 65.24(3) . .
S2 La2 S10 138.17(3) . .
S6 La2 S10 69.62(3) . .
S1 La2 S10 129.39(3) 3_566 .
S7 La2 S10 74.53(3) . .
S5 La2 S10 92.46(3) 2_545 .
S3 La2 S9 134.83(3) . .
S2 La2 S9 65.06(3) . .
S6 La2 S9 70.85(3) . .
S1 La2 S9 130.78(3) 3_566 .
S7 La2 S9 77.68(3) . .
S5 La2 S9 147.10(3) 2_545 .
S10 La2 S9 81.74(3) . .
S3 La2 S4 134.81(3) . 2_545
S2 La2 S4 64.91(3) . 2_545
S6 La2 S4 73.79(3) . 2_545
S1 La2 S4 82.28(3) 3_566 2_545
S7 La2 S4 138.59(3) . 2_545
S5 La2 S4 75.36(3) 2_545 2_545
S10 La2 S4 143.20(3) . 2_545
S9 La2 S4 90.02(3) . 2_545
S8 La3 S5 70.04(3) 3_666 2_645
S8 La3 S12 109.59(4) 3_666 .
S5 La3 S12 130.81(3) 2_645 .
S8 La3 S9 131.99(3) 3_666 .
S5 La3 S9 150.63(4) 2_645 .
S12 La3 S9 66.45(3) . .
S8 La3 S4 135.80(3) 3_666 2_645
S5 La3 S4 80.35(3) 2_645 2_645
S12 La3 S4 66.81(3) . 2_645
S9 La3 S4 88.74(3) . 2_645
S8 La3 S11 125.84(4) 3_666 .
S5 La3 S11 78.04(3) 2_645 .
S12 La3 S11 124.36(4) . .
S9 La3 S11 72.88(3) . .
S4 La3 S11 76.21(3) 2_645 .
S8 La3 S10 66.32(3) 3_666 .
S5 La3 S10 88.36(3) 2_645 .
S12 La3 S10 138.37(3) . .
S9 La3 S10 85.75(3) . .
S4 La3 S10 146.19(3) 2_645 .
S11 La3 S10 70.28(3) . .
S3 La4 S8 98.27(4) 2_645 4_565
S3 La4 S12 129.18(3) 2_645 .
S8 La4 S12 131.74(3) 4_565 .
S3 La4 S8 71.52(4) 2_645 2_645
S8 La4 S8 77.84(4) 4_565 2_645
S12 La4 S8 120.96(3) . 2_645
S3 La4 S7 64.64(3) 2_645 2_645
S8 La4 S7 65.87(3) 4_565 2_645
S12 La4 S7 122.43(3) . 2_645
S8 La4 S7 116.25(3) 2_645 2_645
S3 La4 S10 135.94(4) 2_645 4_565
S8 La4 S10 75.76(3) 4_565 4_565
S12 La4 S10 75.10(3) . 4_565
S8 La4 S10 64.52(3) 2_645 4_565
S7 La4 S10 139.65(3) 2_645 4_565
S3 La4 S9 143.04(4) 2_645 .
S8 La4 S9 72.93(3) 4_565 .
S12 La4 S9 63.90(3) . .
S8 La4 S9 136.87(3) 2_645 .
S7 La4 S9 79.39(3) 2_645 .
S10 La4 S9 77.87(3) 4_565 .
S3 La4 S4 77.35(3) 2_645 2_645
S8 La4 S4 130.36(3) 4_565 2_645
S12 La4 S4 64.32(3) . 2_645
S8 La4 S4 141.02(3) 2_645 2_645
S7 La4 S4 67.96(3) 2_645 2_645
S10 La4 S4 139.30(3) 4_565 2_645
S9 La4 S4 81.75(3) . 2_645
S3 La4 S5 77.07(3) 2_645 3_665
S8 La4 S5 142.66(3) 4_565 3_665
S12 La4 S5 68.16(3) . 3_665
S8 La4 S5 65.46(3) 2_645 3_665
S7 La4 S5 136.79(3) 2_645 3_665
S10 La4 S5 82.31(3) 4_565 3_665
S9 La4 S5 131.29(3) . 3_665
S4 La4 S5 85.36(3) 2_645 3_665
S3 La4 La1 41.31(3) 2_645 1_655
S8 La4 La1 138.73(3) 4_565 1_655
S12 La4 La1 87.87(3) . 1_655
S8 La4 La1 91.94(3) 2_645 1_655
S7 La4 La1 84.27(3) 2_645 1_655
S10 La4 La1 135.30(4) 4_565 1_655
S9 La4 La1 130.73(3) . 1_655
S4 La4 La1 49.11(3) 2_645 1_655
S5 La4 La1 53.00(3) 3_665 1_655
S3 Sb1 S8 116.74(6) 2_545 4_565
S3 Sb1 S3 78.48(5) 2_545 4_565
S8 Sb1 S3 84.53(5) 4_565 4_565
S3 Sb1 S1 73.85(5) 2_545 4_565
S8 Sb1 S1 77.67(5) 4_565 4_565
S3 Sb1 S1 135.31(6) 4_565 4_565
S4 Sb2 S7 92.13(4) . .
S4 Sb2 S1 93.16(4) . 3_566
S7 Sb2 S1 99.40(4) . 3_566
S10 Sb3 S6 89.88(4) 4_565 4_565
S10 Sb3 S11 87.59(4) 4_565 4_565
S6 Sb3 S11 87.75(4) 4_565 4_565
S10 Sb3 S2 90.00(4) 4_565 .
S6 Sb3 S2 83.78(4) 4_565 .
S11 Sb3 S2 171.21(4) 4_565 .
S9 Sb4 S11 92.73(4) . .
S9 Sb4 S6 90.60(4) . .
S11 Sb4 S6 90.60(4) . .
S5 Sb5 S2 90.12(4) 3_665 1_655
S5 Sb5 S12 90.07(4) 3_665 .
S2 Sb5 S12 106.67(4) 1_655 .
Sb2 S1 Sb1 105.76(5) 3_566 4_566
Sb2 S1 La1 100.05(5) 3_566 4_566
Sb1 S1 La1 8.54(3) 4_566 4_566
Sb2 S1 La2 87.58(4) 3_566 3_566
Sb1 S1 La2 101.71(4) 4_566 3_566
La1 S1 La2 108.15(5) 4_566 3_566
Sb5 S2 Sb3 106.47(4) 1_455 .
Sb5 S2 La1 107.82(5) 1_455 .
Sb3 S2 La1 100.36(5) . .
Sb5 S2 La2 122.76(5) 1_455 .
Sb3 S2 La2 117.45(4) . .
La1 S2 La2 98.76(5) . .
Sb1 S3 Sb1 101.52(5) 2 4_566
Sb1 S3 La1 106.15(7) 2 4_566
Sb1 S3 La1 9.19(4) 4_566 4_566
Sb1 S3 La1 8.26(4) 2 2
Sb1 S3 La1 104.24(7) 4_566 2
La1 S3 La1 109.91(6) 4_566 2
Sb1 S3 La4 104.58(5) 2 2_655
Sb1 S3 La4 102.62(5) 4_566 2_655
La1 S3 La4 108.52(6) 4_566 2_655
La1 S3 La4 96.33(5) 2 2_655
Sb1 S3 La2 112.48(5) 2 .
Sb1 S3 La2 114.23(5) 4_566 .
La1 S3 La2 105.04(5) 4_566 .
La1 S3 La2 117.33(6) 2 .
La4 S3 La2 119.39(4) 2_655 .
Sb2 S4 La3 108.84(4) . 2_655
Sb2 S4 La2 110.43(4) . 2
La3 S4 La2 87.89(3) 2_655 2
Sb2 S4 La4 98.11(4) . 2_655
La3 S4 La4 90.41(3) 2_655 2_655
La2 S4 La4 150.36(4) 2 2_655
Sb2 S4 La1 95.45(5) . 2
La3 S4 La1 155.35(5) 2_655 2
La2 S4 La1 87.46(4) 2 2
La4 S4 La1 81.88(4) 2_655 2
Sb5 S5 La3 111.37(4) 3_665 2_655
Sb5 S5 La2 109.53(4) 3_665 2
La3 S5 La2 91.85(3) 2_655 2
Sb5 S5 La4 95.73(4) 3_665 3_665
La3 S5 La4 90.30(3) 2_655 3_665
La2 S5 La4 151.83(4) 2 3_665
Sb3 S6 Sb4 90.69(4) 4_566 .
Sb3 S6 La2 100.29(4) 4_566 .
Sb4 S6 La2 99.66(4) . .
Sb2 S7 La2 87.73(4) . .
Sb2 S7 La4 100.60(4) . 2_655
La2 S7 La4 108.25(4) . 2_655
Sb1 S8 La1 8.55(3) 4_566 4_566
Sb1 S8 La3 117.28(5) 4_566 3_666
La1 S8 La3 123.09(6) 4_566 3_666
Sb1 S8 La4 109.63(5) 4_566 4_566
La1 S8 La4 101.44(5) 4_566 4_566
La3 S8 La4 125.58(4) 3_666 4_566
Sb1 S8 La4 99.61(4) 4_566 2_655
La1 S8 La4 104.26(5) 4_566 2_655
La3 S8 La4 95.88(4) 3_666 2_655
La4 S8 La4 102.16(4) 4_566 2_655
Sb4 S9 La3 98.50(4) . .
Sb4 S9 La2 98.89(4) . .
La3 S9 La2 90.05(3) . .
Sb4 S9 La4 96.22(4) . .
La3 S9 La4 91.71(3) . .
La2 S9 La4 164.35(5) . .
Sb4 S9 La1 91.64(5) . .
La3 S9 La1 169.87(6) . .
La2 S9 La1 88.47(4) . .
La4 S9 La1 87.07(4) . .
Sb3 S10 La3 103.60(4) 4_566 .
Sb3 S10 La4 101.62(4) 4_566 4_566
La3 S10 La4 90.45(3) . 4_566
Sb3 S10 La2 99.84(4) 4_566 .
La3 S10 La2 88.87(3) . .
La4 S10 La2 158.06(5) 4_566 .
Sb4 S11 Sb3 90.00(4) . 4_566
Sb4 S11 La3 95.88(4) . .
Sb3 S11 La3 98.50(4) 4_566 .
Sb5 S12 La4 102.67(4) . .
Sb5 S12 La3 126.05(4) . .
La4 S12 La3 97.24(4) . .

loop_
_geom_bond_atom_site_label_1
_geom_bond_atom_site_label_2
_geom_bond_distance
_geom_bond_site_symmetry_2
La1 S3 2.780(2) 4_565
La1 S3 2.816(2) 2_545
La1 S8 2.817(2) 4_565
La1 S2 2.887(2) .
La1 S1 3.024(2) 4_565
La1 S4 3.238(2) 2_545
La1 S9 3.261(2) .
La1 La4 4.2399(17) 1_455
La2 S3 2.9385(13) .
La2 S2 3.0000(13) .
La2 S6 3.0194(13) .
La2 S1 3.0461(13) 3_566
La2 S7 3.0636(13) .
La2 S5 3.0892(13) 2_545
La2 S10 3.1441(12) .
La2 S9 3.1452(13) .
La2 S4 3.2279(13) 2_545
La3 S8 2.9237(13) 3_666
La3 S5 2.9575(12) 2_645
La3 S12 2.9685(13) .
La3 S9 2.9912(12) .
La3 S4 3.0296(13) 2_645
La3 S11 3.0539(13) .
La3 S10 3.0572(13) .
La4 S3 2.8740(13) 2_645
La4 S8 2.9329(12) 4_565
La4 S12 2.9568(13) .
La4 S8 2.9956(13) 2_645
La4 S7 3.1291(13) 2_645
La4 S10 3.1333(12) 4_565
La4 S9 3.2013(13) .
La4 S4 3.2326(13) 2_645
La4 S5 3.2356(13) 3_665
La4 La1 4.2399(17) 1_655
Sb1 S3 2.5244(16) 2_545
Sb1 S8 2.5461(15) 4_565
Sb1 S3 2.5562(17) 4_565
Sb1 S1 2.8146(16) 4_565
Sb2 S4 2.4641(13) .
Sb2 S7 2.4752(12) .
Sb2 S1 2.5056(13) 3_566
Sb3 S10 2.4281(13) 4_565
Sb3 S6 2.5534(12) 4_565
Sb3 S11 2.6489(13) 4_565
Sb3 S2 2.8187(13) .
Sb4 S9 2.4580(13) .
Sb4 S11 2.5035(12) .
Sb4 S6 2.5698(12) .
Sb5 S5 2.4465(13) 3_665
Sb5 S2 2.4644(12) 1_655
Sb5 S12 2.4681(12) .
S1 Sb2 2.5056(13) 3_566
S1 Sb1 2.8146(16) 4_566
S1 La1 3.024(2) 4_566
S1 La2 3.0461(13) 3_566
S2 Sb5 2.4644(12) 1_455
S3 Sb1 2.5244(16) 2
S3 Sb1 2.5562(17) 4_566
S3 La1 2.780(2) 4_566
S3 La1 2.816(2) 2
S3 La4 2.8740(13) 2_655
S4 La3 3.0296(13) 2_655
S4 La2 3.2279(13) 2
S4 La4 3.2326(13) 2_655
S4 La1 3.238(2) 2
S5 Sb5 2.4465(13) 3_665
S5 La3 2.9575(12) 2_655
S5 La2 3.0892(13) 2
S5 La4 3.2356(13) 3_665
S6 Sb3 2.5534(12) 4_566
S7 La4 3.1291(13) 2_655
S8 Sb1 2.5461(15) 4_566
S8 La1 2.817(2) 4_566
S8 La3 2.9237(12) 3_666
S8 La4 2.9329(12) 4_566
S8 La4 2.9956(13) 2_655
S10 Sb3 2.4281(13) 4_566
S10 La4 3.1333(12) 4_566
S11 Sb3 2.6489(13) 4_566
